data_7003467
loop_
_publ_author_name
'Tangoulis, V.'
'Panagoulis, D.'
'Raptopoulou, C. P.'
'Dendrinou-Samara, C.'

_publ_section_title
;
 Low-dimensional copper(ii) complexes triply bridged with
 azide/carboxylate/DMSO showing very strong ferromagnetic interaction
 and influence of dipolar fields at low temperatures: a quantum Monte
 Carlo magnetic study
;
_journal_issue 13
_journal_name_full 'Dalton Transactions'
_journal_page_first 1752
_journal_page_last 1760
_journal_paper_doi 10.1039/b716291j
_journal_year 2008
_chemical_formula_sum 'C14 H18 Cu3 N12 O6 S4'
_chemical_formula_weight 769.26
_chemical_name_systematic
;
?
;
_space_group_IT_number 2
_symmetry_cell_setting triclinic
_symmetry_space_group_name_Hall '-P 1'
_symmetry_space_group_name_H-M 'P -1'
_atom_sites_solution_hydrogens geom
_atom_sites_solution_primary direct
_atom_sites_solution_secondary difmap
_audit_creation_method SHELXL-97
_cell_angle_alpha 103.69(2)
_cell_angle_beta 115.89(3)
_cell_angle_gamma 98.88(2)
_cell_formula_units_Z 1
_cell_length_a 8.331(5)
_cell_length_b 10.657(6)
_cell_length_c 9.147(5)
_cell_measurement_reflns_used 25
_cell_measurement_temperature 298
_cell_measurement_theta_max 27
_cell_measurement_theta_min 11
_cell_volume 678.3(7)
_computing_structure_refinement 'SHELXL-97 (Sheldrick, 1997)'
_computing_structure_solution 'SHELXS-97 (Sheldrick, 1997)'
_diffrn_ambient_temperature 298
_diffrn_measured_fraction_theta_full 0.992
_diffrn_measured_fraction_theta_max 0.992
_diffrn_measurement_device_type 'P21 Nicolet upgraded by Crystal Logic'
_diffrn_measurement_method \q/2\q
_diffrn_radiation_monochromator graphite
_diffrn_radiation_source 'fine-focus sealed tube'
_diffrn_radiation_type CuK\a
_diffrn_radiation_wavelength 1.54180
_diffrn_reflns_av_R_equivalents 0.0741
_diffrn_reflns_av_sigmaI/netI 0.0384
_diffrn_reflns_limit_h_max 8
_diffrn_reflns_limit_h_min -9
_diffrn_reflns_limit_k_max 11
_diffrn_reflns_limit_k_min -11
_diffrn_reflns_limit_l_max 10
_diffrn_reflns_limit_l_min 0
_diffrn_reflns_number 2190
_diffrn_reflns_theta_full 59.01
_diffrn_reflns_theta_max 59.01
_diffrn_reflns_theta_min 5.72
_diffrn_standards_decay_% -2.9
_diffrn_standards_interval_count 97
_diffrn_standards_number 3
_exptl_absorpt_coefficient_mu 6.113
_exptl_absorpt_correction_T_max 1.00
_exptl_absorpt_correction_T_min 0.54
_exptl_absorpt_correction_type 'psi-scan empirical'
_exptl_crystal_colour green
_exptl_crystal_density_diffrn 1.883
_exptl_crystal_density_method 'not measured'
_exptl_crystal_description parall
_exptl_crystal_F_000 385
_exptl_crystal_size_max 0.45
_exptl_crystal_size_mid 0.20
_exptl_crystal_size_min 0.05
_refine_diff_density_max 0.842
_refine_diff_density_min -1.079
_refine_diff_density_rms 0.145
_refine_ls_extinction_coef 0.013(3)
_refine_ls_extinction_expression Fc^*^=kFc[1+0.001xFc^2^\l^3^/sin(2\q)]^-1/4^
_refine_ls_extinction_method SHELXL
_refine_ls_goodness_of_fit_ref 1.065
_refine_ls_hydrogen_treatment constr
_refine_ls_matrix_type full
_refine_ls_number_parameters 182
_refine_ls_number_reflns 1945
_refine_ls_number_restraints 0
_refine_ls_restrained_S_all 1.065
_refine_ls_R_factor_all 0.0666
_refine_ls_R_factor_gt 0.0658
_refine_ls_shift/su_max 0.002
_refine_ls_shift/su_mean 0.000
_refine_ls_structure_factor_coef Fsqd
_refine_ls_weighting_details 'calc w=1/[\s^2^(Fo^2^)+(0.1499P)^2^+0.5071P] where P=(Fo^2^+2Fc^2^)/3'
_refine_ls_weighting_scheme calc
_refine_ls_wR_factor_gt 0.1835
_refine_ls_wR_factor_ref 0.1855
_reflns_number_gt 1888
_reflns_number_total 1945
_reflns_threshold_expression >2sigma(I)
_cod_data_source_file b716291j.txt
_cod_data_source_block keg1
_cod_original_sg_symbol_H-M P-1
_cod_database_code 7003467

loop_
_symmetry_equiv_pos_as_xyz
'x, y, z'
'-x, -y, -z'

loop_
_atom_site_label
_atom_site_type_symbol
_atom_site_fract_x
_atom_site_fract_y
_atom_site_fract_z
_atom_site_U_iso_or_equiv
_atom_site_adp_type
_atom_site_occupancy
_atom_site_symmetry_multiplicity
_atom_site_calc_flag
_atom_site_refinement_flags
_atom_site_disorder_assembly
_atom_site_disorder_group
Cu1 Cu 0.0000 0.5000 0.0000 0.0393(4) Uani 1 2 d S . .
Cu2 Cu 0.31595(8) 0.45026(6) 0.32414(7) 0.0398(4) Uani 1 1 d . . .
O1 O -0.0036(4) 0.3147(3) -0.0907(4) 0.0481(9) Uani 1 1 d . . .
O2 O 0.2268(4) 0.2834(3) 0.1344(4) 0.0449(8) Uani 1 1 d . . .
N1 N 0.0672(5) 0.4839(4) 0.2310(5) 0.0408(9) Uani 1 1 d . . .
N4 N 0.4497(6) 0.5988(4) 0.5493(5) 0.0542(11) Uani 1 1 d . . .
C1 C 0.0988(6) 0.2477(4) -0.0208(5) 0.0390(10) Uani 1 1 d . C .
C2 C 0.0675(6) 0.1111(4) -0.1328(6) 0.0413(10) Uani 1 1 d . . .
C4 C -0.0538(10) -0.0850(7) -0.3722(8) 0.080(2) Uani 1 1 d . . .
H4 H -0.1259 -0.1464 -0.4845 0.105 Uiso 1 1 calc R A 1
C5 C 0.0810(9) -0.1135(6) -0.2482(8) 0.0637(15) Uani 1 1 d . C .
H5 H 0.1082 -0.1952 -0.2676 0.083 Uiso 1 1 calc R B 1
C3 C -0.0825(7) 0.0492(4) -0.3221(5) 0.0852(16) Uani 0.750(7) 1 d P C 1
S1 S 0.1941(2) 0.00799(16) -0.0591(2) 0.0530(7) Uani 0.750(7) 1 d P C 1
C3A C 0.1941(2) 0.00799(16) -0.0591(2) 0.0530(7) Uani 0.250(7) 1 d P C 2
S1A S -0.0825(7) 0.0492(4) -0.3221(5) 0.0852(16) Uani 0.250(7) 1 d P C 2
N2 N 0.0229(6) 0.5523(4) 0.3250(5) 0.0492(10) Uani 1 1 d . . .
N3 N -0.0285(8) 0.6119(6) 0.4078(7) 0.0750(15) Uani 1 1 d . . .
N5 N 0.4338(6) 0.7112(5) 0.5843(5) 0.0514(11) Uani 1 1 d . . .
N6 N 0.4197(8) 0.8175(6) 0.6217(7) 0.0799(16) Uani 1 1 d . . .
S2 S 0.50277(18) 0.67794(14) 0.15634(19) 0.0581(5) Uani 1 1 d . . .
O3 O 0.3571(5) 0.5644(4) 0.1444(5) 0.0605(10) Uani 1 1 d . . .
C6 C 0.4117(10) 0.6811(7) -0.0543(9) 0.0751(17) Uani 1 1 d . . .
H6A H 0.4054 0.5981 -0.1293 0.098 Uiso 1 1 calc R . .
H6B H 0.4910 0.7557 -0.0561 0.098 Uiso 1 1 calc R . .
H6C H 0.2887 0.6911 -0.0934 0.098 Uiso 1 1 calc R . .
C7 C 0.4726(11) 0.8309(7) 0.2517(10) 0.0818(19) Uani 1 1 d . . .
H7A H 0.5246 0.8490 0.3738 0.106 Uiso 1 1 calc R . .
H7B H 0.3418 0.8232 0.2009 0.106 Uiso 1 1 calc R . .
H7C H 0.5349 0.9034 0.2322 0.106 Uiso 1 1 calc R . .

loop_
_atom_site_aniso_label
_atom_site_aniso_U_11
_atom_site_aniso_U_22
_atom_site_aniso_U_33
_atom_site_aniso_U_23
_atom_site_aniso_U_13
_atom_site_aniso_U_12
Cu1 0.0421(7) 0.0374(7) 0.0219(6) 0.0034(4) 0.0032(5) 0.0188(4)
Cu2 0.0365(6) 0.0416(6) 0.0219(5) 0.0024(4) 0.0000(4) 0.0188(4)
O1 0.0489(18) 0.0416(18) 0.0258(16) 0.0012(14) -0.0025(14) 0.0219(15)
O2 0.0396(18) 0.0431(18) 0.0289(18) 0.0022(14) 0.0013(15) 0.0169(14)
N1 0.0390(19) 0.049(2) 0.0240(18) 0.0070(16) 0.0062(16) 0.0241(17)
N4 0.045(2) 0.057(3) 0.025(2) -0.0035(18) -0.0077(17) 0.0277(19)
C1 0.038(2) 0.039(2) 0.029(2) 0.007(2) 0.008(2) 0.0151(19)
C2 0.039(2) 0.038(2) 0.031(2) 0.0015(18) 0.0081(19) 0.0131(18)
C4 0.079(4) 0.066(4) 0.045(3) -0.017(3) 0.004(3) 0.026(3)
C5 0.071(4) 0.043(3) 0.063(4) 0.006(3) 0.025(3) 0.024(2)
C3 0.103(3) 0.065(2) 0.046(2) -0.0090(17) 0.0145(19) 0.034(2)
S1 0.0541(11) 0.0449(10) 0.0453(11) 0.0079(7) 0.0139(8) 0.0214(7)
C3A 0.0541(11) 0.0449(10) 0.0453(11) 0.0079(7) 0.0139(8) 0.0214(7)
S1A 0.103(3) 0.065(2) 0.046(2) -0.0090(17) 0.0145(19) 0.034(2)
N2 0.046(2) 0.053(2) 0.038(2) 0.012(2) 0.0123(19) 0.0216(19)
N3 0.083(4) 0.085(4) 0.061(3) 0.012(3) 0.038(3) 0.046(3)
N5 0.051(2) 0.056(3) 0.027(2) 0.0046(19) 0.0037(18) 0.027(2)
N6 0.090(4) 0.056(3) 0.064(3) 0.001(2) 0.017(3) 0.040(3)
S2 0.0444(8) 0.0561(9) 0.0622(9) 0.0197(7) 0.0164(7) 0.0162(6)
O3 0.063(2) 0.057(2) 0.057(2) 0.0255(18) 0.0236(19) 0.0158(17)
C6 0.072(4) 0.082(4) 0.077(4) 0.029(4) 0.041(4) 0.019(3)
C7 0.091(5) 0.059(4) 0.080(5) 0.010(3) 0.040(4) 0.009(3)

loop_
_atom_type_symbol
_atom_type_description
_atom_type_scat_dispersion_real
_atom_type_scat_dispersion_imag
_atom_type_scat_source
C C 0.0181 0.0091 'International Tables Vol C Tables 4.2.6.8 and 6.1.1.4'
H H 0.0000 0.0000 'International Tables Vol C Tables 4.2.6.8 and 6.1.1.4'
O O 0.0492 0.0322 'International Tables Vol C Tables 4.2.6.8 and 6.1.1.4'
S S 0.3331 0.5567 'International Tables Vol C Tables 4.2.6.8 and 6.1.1.4'
Cu Cu -1.9646 0.5888 'International Tables Vol C Tables 4.2.6.8 and 6.1.1.4'
N N 0.0311 0.0180 'International Tables Vol C Tables 4.2.6.8 and 6.1.1.4'

loop_
_geom_angle_atom_site_label_1
_geom_angle_atom_site_label_2
_geom_angle_atom_site_label_3
_geom_angle
_geom_angle_site_symmetry_1
_geom_angle_site_symmetry_3
_geom_angle_publ_flag
O1 Cu1 O1 180.0 2_565 . ?
O1 Cu1 N1 91.14(14) 2_565 2_565 ?
O1 Cu1 N1 88.86(14) . 2_565 ?
O1 Cu1 N1 88.86(14) 2_565 . ?
O1 Cu1 N1 91.14(14) . . ?
N1 Cu1 N1 180.0(2) 2_565 . ?
O1 Cu1 O3 92.49(13) 2_565 . ?
O1 Cu1 O3 87.51(13) . . ?
N1 Cu1 O3 101.28(14) 2_565 . ?
N1 Cu1 O3 78.72(14) . . ?
O2 Cu2 N4 166.03(15) . . ?
O2 Cu2 N1 93.04(15) . . ?
N4 Cu2 N1 99.17(16) . . ?
O2 Cu2 N4 88.92(15) . 2_666 ?
N4 Cu2 N4 77.72(19) . 2_666 ?
N1 Cu2 N4 167.72(18) . 2_666 ?
O2 Cu2 O3 87.44(15) . . ?
N4 Cu2 O3 100.57(18) . . ?
N1 Cu2 O3 83.67(15) . . ?
N4 Cu2 O3 108.54(17) 2_666 . ?
C1 O1 Cu1 130.6(3) . . ?
C1 O2 Cu2 130.2(3) . . ?
N2 N1 Cu1 120.1(3) . . ?
N2 N1 Cu2 121.4(3) . . ?
Cu1 N1 Cu2 107.57(17) . . ?
N5 N4 Cu2 128.8(3) . . ?
N5 N4 Cu2 124.6(3) . 2_666 ?
Cu2 N4 Cu2 102.28(19) . 2_666 ?
O1 C1 O2 127.7(4) . . ?
O1 C1 C2 116.5(4) . . ?
O2 C1 C2 115.8(4) . . ?
C1 C2 C3 123.5(4) . . ?
C1 C2 S1 122.5(3) . . ?
C3 C2 S1 114.0(3) . . ?
C5 C4 C3 116.9(5) . . ?
C5 C4 H4 121.6 . . ?
C3 C4 H4 121.6 . . ?
C4 C5 S1 114.4(4) . . ?
C4 C5 H5 122.8 . . ?
S1 C5 H5 122.8 . . ?
C4 C3 C2 101.8(4) . . ?
C5 S1 C2 93.0(3) . . ?
N3 N2 N1 176.2(5) . . ?
N6 N5 N4 178.1(6) . . ?
O3 S2 C6 104.2(3) . . ?
O3 S2 C7 106.4(3) . . ?
C6 S2 C7 98.0(4) . . ?
S2 O3 Cu2 138.7(2) . . ?
S2 O3 Cu1 133.0(2) . . ?
Cu2 O3 Cu1 81.35(11) . . ?
S2 C6 H6A 109.5 . . ?
S2 C6 H6B 109.5 . . ?
H6A C6 H6B 109.5 . . ?
S2 C6 H6C 109.5 . . ?
H6A C6 H6C 109.5 . . ?
H6B C6 H6C 109.5 . . ?
S2 C7 H7A 109.5 . . ?
S2 C7 H7B 109.5 . . ?
H7A C7 H7B 109.5 . . ?
S2 C7 H7C 109.5 . . ?
H7A C7 H7C 109.5 . . ?
H7B C7 H7C 109.5 . . ?

loop_
_geom_bond_atom_site_label_1
_geom_bond_atom_site_label_2
_geom_bond_distance
_geom_bond_site_symmetry_2
_geom_bond_publ_flag
Cu1 O1 1.943(3) 2_565 ?
Cu1 O1 1.943(3) . ?
Cu1 N1 1.994(4) 2_565 ?
Cu1 N1 1.994(4) . ?
Cu1 O3 2.564(4) . ?
Cu2 O2 1.931(3) . ?
Cu2 N4 1.974(4) . ?
Cu2 N1 1.995(4) . ?
Cu2 N4 2.013(4) 2_666 ?
Cu2 O3 2.369(4) . ?
O1 C1 1.255(5) . ?
O2 C1 1.262(5) . ?
N1 N2 1.212(5) . ?
N4 N5 1.208(6) . ?
N4 Cu2 2.013(4) 2_666 ?
C1 C2 1.476(6) . ?
C2 C3 1.520(6) . ?
C2 S1 1.691(5) . ?
C4 C5 1.340(9) . ?
C4 C3 1.484(7) . ?
C4 H4 0.9300 . ?
C5 S1 1.642(6) . ?
C5 H5 0.9300 . ?
N2 N3 1.140(6) . ?
N5 N6 1.143(7) . ?
S2 O3 1.522(4) . ?
S2 C6 1.747(7) . ?
S2 C7 1.768(7) . ?
C6 H6A 0.9600 . ?
C6 H6B 0.9600 . ?
C6 H6C 0.9600 . ?
C7 H7A 0.9600 . ?
C7 H7B 0.9600 . ?
C7 H7C 0.9600 . ?
